data_1513897
loop_
_publ_author_name
'Liu, Huanhuan'
'Yang, Wen'
'Zhou, Weiqun'
'Xu, Yunlong'
'Xie, Juan'
'Li, Mengying'

_publ_section_title
;
 Crystal structures and antimicrobial activities of copper(II) complexes
 of fluorine-containing thioureido ligands
;
_journal_name_full 'Inorganica Chimica Acta'
_journal_page_first 387
_journal_page_last 394
_journal_paper_doi 10.1016/j.ica.2013.06.029
_journal_volume 405
_journal_year 2013
_chemical_formula_moiety 'C26 H28 Cu F2 N4 O2 S2'
_chemical_formula_sum 'C26 H28 Cu F2 N4 O2 S2'
_chemical_formula_weight 594.18
_chemical_name_systematic
; 
 ? 
;
_space_group_IT_number 2
_symmetry_cell_setting triclinic
_symmetry_Int_Tables_number 2
_symmetry_space_group_name_Hall '-P 1'
_symmetry_space_group_name_H-M 'P -1'
_atom_sites_solution_hydrogens geom
_atom_sites_solution_primary direct
_atom_sites_solution_secondary difmap
_audit_creation_method SHELXL-97
_cell_angle_alpha 100.237(7)
_cell_angle_beta 107.28(3)
_cell_angle_gamma 106.761(13)
_cell_formula_units_Z 1
_cell_length_a 8.346(8)
_cell_length_b 8.575(7)
_cell_length_c 10.271(9)
_cell_measurement_reflns_used 2073
_cell_measurement_temperature 298(2)
_cell_measurement_theta_max 25.3
_cell_measurement_theta_min 3.0
_cell_volume 643.6(10)
_computing_cell_refinement CrystalClear
_computing_data_collection CrystalClear
_computing_data_reduction CrystalStructure
_computing_publication_material 'CrystalStructure 3.8'
_computing_structure_refinement 'SHELXL-97 (Sheldrick, 1997)'
_computing_structure_solution 'SHELXS-97 (Sheldrick, 1990)'
_diffrn_ambient_temperature 298(2)
_diffrn_detector_area_resol_mean 7.31
_diffrn_measured_fraction_theta_full 0.962
_diffrn_measured_fraction_theta_max 0.962
_diffrn_measurement_device_type 'Rigaku Mercury'
_diffrn_measurement_method \w
_diffrn_radiation_monochromator graphite
_diffrn_radiation_source 'fine-focus sealed tube'
_diffrn_radiation_type MoK\a
_diffrn_radiation_wavelength 0.71070
_diffrn_reflns_av_R_equivalents 0.0915
_diffrn_reflns_av_sigmaI/netI 0.1960
_diffrn_reflns_limit_h_max 9
_diffrn_reflns_limit_h_min -9
_diffrn_reflns_limit_k_max 8
_diffrn_reflns_limit_k_min -10
_diffrn_reflns_limit_l_max 11
_diffrn_reflns_limit_l_min -11
_diffrn_reflns_number 5226
_diffrn_reflns_theta_full 24.50
_diffrn_reflns_theta_max 24.50
_diffrn_reflns_theta_min 3.01
_exptl_absorpt_coefficient_mu 1.058
_exptl_absorpt_correction_T_max 0.8163
_exptl_absorpt_correction_T_min 0.6770
_exptl_absorpt_correction_type multi-scan
_exptl_crystal_colour green
_exptl_crystal_density_diffrn 1.533
_exptl_crystal_density_method 'not measured'
_exptl_crystal_description block
_exptl_crystal_F_000 307
_exptl_crystal_size_max 0.40
_exptl_crystal_size_mid 0.20
_exptl_crystal_size_min 0.20
_refine_diff_density_max 0.634
_refine_diff_density_min -0.725
_refine_diff_density_rms 0.099
_refine_ls_extinction_method none
_refine_ls_goodness_of_fit_ref 0.917
_refine_ls_hydrogen_treatment constr
_refine_ls_matrix_type full
_refine_ls_number_parameters 179
_refine_ls_number_reflns 2039
_refine_ls_number_restraints 0
_refine_ls_restrained_S_all 0.917
_refine_ls_R_factor_all 0.1375
_refine_ls_R_factor_gt 0.0698
_refine_ls_shift/su_max 0.001
_refine_ls_shift/su_mean 0.000
_refine_ls_structure_factor_coef Fsqd
_refine_ls_weighting_details 'calc w=1/[\s^2^(Fo^2^)+(0.0000P)^2^+0.0000P] where P=(Fo^2^+2Fc^2^)/3'
_refine_ls_weighting_scheme calc
_refine_ls_wR_factor_gt 0.1194
_refine_ls_wR_factor_ref 0.1606
_reflns_number_gt 828
_reflns_number_total 2039
_reflns_threshold_expression >2sigma(I)
_cod_data_source_file CuL22.cif.txt
_cod_data_source_block 1
_cod_database_code 1513897

loop_
_symmetry_equiv_pos_as_xyz
'x, y, z'
'-x, -y, -z'

loop_
_atom_site_label
_atom_site_type_symbol
_atom_site_fract_x
_atom_site_fract_y
_atom_site_fract_z
_atom_site_U_iso_or_equiv
_atom_site_adp_type
_atom_site_occupancy
_atom_site_symmetry_multiplicity
_atom_site_calc_flag
_atom_site_refinement_flags
_atom_site_disorder_assembly
_atom_site_disorder_group
C1 C 0.9965(10) 1.1398(9) 0.7797(9) 0.052(2) Uani 1 1 d . . .
C2 C 1.0978(10) 1.2830(9) 0.9126(8) 0.046(2) Uani 1 1 d . A .
C3 C 1.2312(12) 1.4273(11) 0.9162(10) 0.075(3) Uani 1 1 d . . .
H3 H 1.2580 1.4320 0.8349 0.090 Uiso 0.698(10) 1 calc PR A 2
C4 C 1.3255(11) 1.5647(11) 1.0383(10) 0.077(3) Uani 1 1 d . A .
H4 H 1.4132 1.6601 1.0377 0.093 Uiso 1 1 calc R . .
C5 C 1.2897(12) 1.5597(12) 1.1585(9) 0.071(3) Uani 1 1 d . . .
H5 H 1.3509 1.6526 1.2395 0.085 Uiso 1 1 calc R A .
C6 C 1.1614(11) 1.4152(12) 1.1600(9) 0.067(3) Uani 1 1 d . A .
H6 H 1.1377 1.4090 1.2422 0.081 Uiso 1 1 calc R . .
C7 C 1.0729(12) 1.2855(12) 1.0409(9) 0.071(3) Uani 1 1 d . . .
H7 H 0.9883 1.1895 1.0440 0.085 Uiso 0.302(10) 1 calc PR A 1
C8 C 0.7237(10) 0.9060(9) 0.6627(8) 0.047(2) Uani 1 1 d . . .
C9 C 0.4285(10) 0.6670(9) 0.5807(8) 0.057(2) Uani 1 1 d . . .
H9A H 0.4188 0.5735 0.6225 0.068 Uiso 1 1 calc R . .
H9B H 0.4527 0.6358 0.4949 0.068 Uiso 1 1 calc R . .
C10 C 0.2551(10) 0.6975(10) 0.5434(9) 0.072(3) Uani 1 1 d . . .
H10A H 0.1575 0.5946 0.4784 0.086 Uiso 1 1 calc R . .
H10B H 0.2620 0.7864 0.4962 0.086 Uiso 1 1 calc R . .
C11 C 0.2172(10) 0.7513(11) 0.6802(9) 0.070(3) Uani 1 1 d . . .
H11A H 0.1103 0.7806 0.6570 0.084 Uiso 1 1 calc R . .
H11B H 0.1963 0.6576 0.7216 0.084 Uiso 1 1 calc R . .
C12 C 0.3757(11) 0.9012(10) 0.7844(9) 0.071(3) Uani 1 1 d . . .
H12A H 0.3548 0.9314 0.8719 0.085 Uiso 1 1 calc R . .
H12B H 0.3881 0.9974 0.7457 0.085 Uiso 1 1 calc R . .
C13 C 0.5472(11) 0.8655(11) 0.8170(9) 0.076(3) Uani 1 1 d . . .
H13A H 0.6478 0.9656 0.8831 0.092 Uiso 1 1 calc R . .
H13B H 0.5387 0.7732 0.8603 0.092 Uiso 1 1 calc R . .
N1 N 0.8366(7) 1.0409(7) 0.7709(6) 0.0304(14) Uani 1 1 d . . .
N2 N 0.5756(8) 0.8180(8) 0.6803(7) 0.057(2) Uani 1 1 d . . .
O1 O 1.0743(7) 1.1335(7) 0.6904(6) 0.073(2) Uani 1 1 d . . .
Cu1 Cu 1.0000 1.0000 0.5000 0.0565(5) Uani 1 2 d S . .
S1 S 0.7378(3) 0.8297(3) 0.4989(2) 0.0619(8) Uani 1 1 d . . .
F1A F 1.252(2) 1.4513(19) 0.7997(17) 0.077(7) Uani 0.302(10) 1 d P A 1
F1B F 0.9408(9) 1.1623(8) 1.0518(7) 0.072(3) Uani 0.698(10) 1 d P A 2

loop_
_atom_site_aniso_label
_atom_site_aniso_U_11
_atom_site_aniso_U_22
_atom_site_aniso_U_33
_atom_site_aniso_U_23
_atom_site_aniso_U_13
_atom_site_aniso_U_12
C1 0.036(5) 0.048(5) 0.062(6) 0.003(4) 0.022(5) 0.003(4)
C2 0.036(4) 0.052(5) 0.041(5) -0.003(4) 0.018(4) 0.012(4)
C3 0.073(7) 0.066(7) 0.058(6) 0.003(5) 0.028(6) -0.011(5)
C4 0.057(6) 0.070(7) 0.070(7) 0.001(6) 0.017(6) -0.009(5)
C5 0.065(6) 0.083(7) 0.047(6) -0.008(5) 0.021(5) 0.016(6)
C6 0.054(6) 0.090(7) 0.046(5) 0.003(5) 0.019(5) 0.017(5)
C7 0.065(6) 0.077(7) 0.051(6) 0.007(5) 0.027(5) -0.002(5)
C8 0.034(4) 0.048(5) 0.049(5) 0.002(4) 0.015(4) 0.007(4)
C9 0.049(5) 0.057(6) 0.051(5) -0.001(4) 0.027(5) 0.000(4)
C10 0.046(5) 0.082(7) 0.068(7) -0.001(5) 0.021(5) 0.010(5)
C11 0.043(5) 0.091(7) 0.064(6) 0.000(5) 0.025(5) 0.017(5)
C12 0.056(6) 0.081(7) 0.061(6) -0.012(5) 0.024(5) 0.020(5)
C13 0.043(5) 0.096(7) 0.063(6) -0.007(6) 0.027(5) -0.002(5)
N1 0.035(3) 0.037(3) 0.027(3) 0.008(3) 0.023(3) 0.014(3)
N2 0.046(4) 0.062(5) 0.043(4) -0.007(4) 0.023(4) -0.001(4)
O1 0.053(4) 0.088(4) 0.054(4) -0.012(3) 0.032(3) -0.003(3)
Cu1 0.0430(9) 0.0578(10) 0.0555(10) -0.0038(8) 0.0274(8) 0.0021(7)
S1 0.0502(14) 0.0576(15) 0.0584(14) -0.0072(12) 0.0321(12) -0.0061(11)
F1A 0.076(12) 0.066(12) 0.058(11) 0.003(9) 0.028(10) -0.012(9)
F1B 0.067(5) 0.078(5) 0.051(4) 0.007(4) 0.028(4) -0.002(4)

loop_
_atom_type_symbol
_atom_type_description
_atom_type_scat_dispersion_real
_atom_type_scat_dispersion_imag
_atom_type_scat_source
C C 0.0033 0.0016 'International Tables Vol C Tables 4.2.6.8 and 6.1.1.4'
H H 0.0000 0.0000 'International Tables Vol C Tables 4.2.6.8 and 6.1.1.4'
N N 0.0061 0.0033 'International Tables Vol C Tables 4.2.6.8 and 6.1.1.4'
O O 0.0106 0.0060 'International Tables Vol C Tables 4.2.6.8 and 6.1.1.4'
Cu Cu 0.3201 1.2651 'International Tables Vol C Tables 4.2.6.8 and 6.1.1.4'
S S 0.1246 0.1234 'International Tables Vol C Tables 4.2.6.8 and 6.1.1.4'
F F 0.0171 0.0103 'International Tables Vol C Tables 4.2.6.8 and 6.1.1.4'

loop_
_geom_angle_atom_site_label_1
_geom_angle_atom_site_label_2
_geom_angle_atom_site_label_3
_geom_angle
_geom_angle_site_symmetry_1
_geom_angle_site_symmetry_3
O1 C1 N1 130.0(7) . .
O1 C1 C2 115.2(6) . .
N1 C1 C2 114.8(6) . .
C7 C2 C3 114.9(7) . .
C7 C2 C1 124.8(7) . .
C3 C2 C1 120.4(7) . .
F1A C3 C4 116.6(10) . .
F1A C3 C2 120.9(10) . .
C4 C3 C2 121.5(8) . .
F1A C3 H3 10.2 . .
C4 C3 H3 119.2 . .
C2 C3 H3 119.2 . .
C5 C4 C3 120.2(9) . .
C5 C4 H4 119.9 . .
C3 C4 H4 119.9 . .
C4 C5 C6 119.7(8) . .
C4 C5 H5 120.1 . .
C6 C5 H5 120.1 . .
C7 C6 C5 118.7(8) . .
C7 C6 H6 120.7 . .
C5 C6 H6 120.7 . .
C6 C7 F1B 112.7(8) . .
C6 C7 C2 125.0(8) . .
F1B C7 C2 121.9(8) . .
C6 C7 H7 117.5 . .
F1B C7 H7 8.0 . .
C2 C7 H7 117.5 . .
N1 C8 N2 115.1(6) . .
N1 C8 S1 129.6(5) . .
N2 C8 S1 115.3(5) . .
N2 C9 C10 110.6(6) . .
N2 C9 H9A 109.5 . .
C10 C9 H9A 109.5 . .
N2 C9 H9B 109.5 . .
C10 C9 H9B 109.5 . .
H9A C9 H9B 108.1 . .
C9 C10 C11 110.0(7) . .
C9 C10 H10A 109.7 . .
C11 C10 H10A 109.7 . .
C9 C10 H10B 109.7 . .
C11 C10 H10B 109.7 . .
H10A C10 H10B 108.2 . .
C12 C11 C10 109.1(6) . .
C12 C11 H11A 109.9 . .
C10 C11 H11A 109.9 . .
C12 C11 H11B 109.9 . .
C10 C11 H11B 109.9 . .
H11A C11 H11B 108.3 . .
C11 C12 C13 111.9(7) . .
C11 C12 H12A 109.2 . .
C13 C12 H12A 109.2 . .
C11 C12 H12B 109.2 . .
C13 C12 H12B 109.2 . .
H12A C12 H12B 107.9 . .
N2 C13 C12 108.2(7) . .
N2 C13 H13A 110.1 . .
C12 C13 H13A 110.1 . .
N2 C13 H13B 110.1 . .
C12 C13 H13B 110.1 . .
H13A C13 H13B 108.4 . .
C8 N1 C1 125.2(6) . .
C8 N2 C9 127.6(6) . .
C8 N2 C13 121.3(6) . .
C9 N2 C13 111.1(5) . .
C1 O1 Cu1 133.5(5) . .
O1 Cu1 O1 180.000(2) 2_776 .
O1 Cu1 S1 86.18(16) 2_776 .
O1 Cu1 S1 93.82(16) . .
O1 Cu1 S1 93.82(16) 2_776 2_776
O1 Cu1 S1 86.18(16) . 2_776
S1 Cu1 S1 180.00(11) . 2_776
C8 S1 Cu1 107.5(3) . .

loop_
_geom_bond_atom_site_label_1
_geom_bond_atom_site_label_2
_geom_bond_distance
_geom_bond_site_symmetry_2
C1 O1 1.274(8) .
C1 N1 1.326(8) .
C1 C2 1.485(10) .
C2 C7 1.391(10) .
C2 C3 1.392(10) .
C3 F1A 1.301(16) .
C3 C4 1.391(10) .
C3 H3 0.9300 .
C4 C5 1.358(10) .
C4 H4 0.9300 .
C5 C6 1.391(11) .
C5 H5 0.9300 .
C6 C7 1.336(10) .
C6 H6 0.9300 .
C7 F1B 1.337(9) .
C7 H7 0.9300 .
C8 N1 1.324(8) .
C8 N2 1.332(8) .
C8 S1 1.745(7) .
C9 N2 1.448(8) .
C9 C10 1.495(10) .
C9 H9A 0.9700 .
C9 H9B 0.9700 .
C10 C11 1.551(9) .
C10 H10A 0.9700 .
C10 H10B 0.9700 .
C11 C12 1.496(10) .
C11 H11A 0.9700 .
C11 H11B 0.9700 .
C12 C13 1.503(11) .
C12 H12A 0.9700 .
C12 H12B 0.9700 .
C13 N2 1.499(8) .
C13 H13A 0.9700 .
C13 H13B 0.9700 .
O1 Cu1 1.896(5) .
Cu1 O1 1.896(5) 2_776
Cu1 S1 2.249(3) .
Cu1 S1 2.249(3) 2_776

loop_
_geom_torsion_atom_site_label_1
_geom_torsion_atom_site_label_2
_geom_torsion_atom_site_label_3
_geom_torsion_atom_site_label_4
_geom_torsion
_geom_torsion_site_symmetry_1
_geom_torsion_site_symmetry_4
O1 C1 C2 C7 -157.4(9) . .
N1 C1 C2 C7 24.3(13) . .
O1 C1 C2 C3 21.4(12) . .
N1 C1 C2 C3 -157.0(8) . .
C7 C2 C3 F1A -170.8(13) . .
C1 C2 C3 F1A 10.3(17) . .
C7 C2 C3 C4 -2.5(14) . .
C1 C2 C3 C4 178.6(9) . .
F1A C3 C4 C5 169.5(13) . .
C2 C3 C4 C5 0.7(16) . .
C3 C4 C5 C6 1.5(16) . .
C4 C5 C6 C7 -1.6(15) . .
C5 C6 C7 F1B -173.4(8) . .
C5 C6 C7 C2 -0.5(16) . .
C3 C2 C7 C6 2.5(15) . .
C1 C2 C7 C6 -178.7(9) . .
C3 C2 C7 F1B 174.7(9) . .
C1 C2 C7 F1B -6.4(15) . .
N2 C9 C10 C11 -58.0(9) . .
C9 C10 C11 C12 54.6(10) . .
C10 C11 C12 C13 -56.0(11) . .
C11 C12 C13 N2 58.5(9) . .
N2 C8 N1 C1 175.6(8) . .
S1 C8 N1 C1 -6.2(12) . .
O1 C1 N1 C8 2.2(14) . .
C2 C1 N1 C8 -179.8(8) . .
N1 C8 N2 C9 179.4(8) . .
S1 C8 N2 C9 0.9(12) . .
N1 C8 N2 C13 -3.3(12) . .
S1 C8 N2 C13 178.3(6) . .
C10 C9 N2 C8 -120.6(9) . .
C10 C9 N2 C13 61.9(9) . .
C12 C13 N2 C8 121.5(8) . .
C12 C13 N2 C9 -60.7(9) . .
N1 C1 O1 Cu1 6.6(15) . .
C2 C1 O1 Cu1 -171.4(6) . .
C1 O1 Cu1 O1 159(100) . 2_776
C1 O1 Cu1 S1 -7.9(8) . .
C1 O1 Cu1 S1 172.1(8) . 2_776
N1 C8 S1 Cu1 2.2(9) . .
N2 C8 S1 Cu1 -179.5(6) . .
O1 Cu1 S1 C8 -176.9(4) 2_776 .
O1 Cu1 S1 C8 3.1(4) . .
S1 Cu1 S1 C8 113(100) 2_776 .
